data_7032476
loop_
_publ_author_name
'Pratihar, Sanjay'
'Pegu, Rupa'
'Guha, Ankur Kanti'
'Sarma, Bipul'

_publ_section_title
;
 Pd(ii) coordinated deprotonated diphenyl phosphino amino pyridine:
 reactivity towards solvent, base, and acid.
;
_journal_issue 45
_journal_name_full 'Dalton transactions (Cambridge, England : 2003)'
_journal_page_first 17136
_journal_page_last 17144
_journal_paper_doi 10.1039/c4dt01665c
_journal_volume 43
_journal_year 2014
_chemical_formula_sum 'C34 H28 N4 P2 Pd'
_chemical_formula_weight 660.94
_chemical_name_systematic
; 
 ? 
;
_space_group_IT_number 15
_symmetry_cell_setting monoclinic
_symmetry_space_group_name_Hall '-C 2yc'
_symmetry_space_group_name_H-M 'C 1 2/c 1'
_atom_sites_solution_hydrogens geom
_atom_sites_solution_primary direct
_atom_sites_solution_secondary difmap
_audit_creation_method SHELXL-97
_cell_angle_alpha 90.00
_cell_angle_beta 91.688(4)
_cell_angle_gamma 90.00
_cell_formula_units_Z 12
_cell_length_a 19.197(3)
_cell_length_b 14.403(2)
_cell_length_c 39.795(6)
_cell_measurement_reflns_used 4626
_cell_measurement_temperature 296(2)
_cell_measurement_theta_max 24.640
_cell_measurement_theta_min 2.58
_cell_volume 10998(3)
_computing_cell_refinement 'Bruker SAINT'
_computing_data_collection 'Bruker APEX2'
_computing_data_reduction 'Bruker SAINT'
_computing_molecular_graphics 'Bruker SHELXTL'
_computing_publication_material 'Bruker SHELXTL'
_computing_structure_refinement 'SHELXL-97 (Sheldrick, 2014)'
_computing_structure_solution 'SHELXS-97 (Sheldrick, 2008)'
_diffrn_ambient_temperature 296(2)
_diffrn_measured_fraction_theta_full 0.986
_diffrn_measured_fraction_theta_max 0.986
_diffrn_measurement_device_type 'Bruker APEX-II CCD'
_diffrn_measurement_method '\f and \w scans'
_diffrn_radiation_monochromator graphite
_diffrn_radiation_source 'fine-focus sealed tube'
_diffrn_radiation_type MoK\a
_diffrn_radiation_wavelength 0.71073
_diffrn_reflns_av_R_equivalents 0.0855
_diffrn_reflns_av_sigmaI/netI 0.0615
_diffrn_reflns_limit_h_max 22
_diffrn_reflns_limit_h_min -22
_diffrn_reflns_limit_k_max 16
_diffrn_reflns_limit_k_min -16
_diffrn_reflns_limit_l_max 46
_diffrn_reflns_limit_l_min -46
_diffrn_reflns_number 60146
_diffrn_reflns_theta_full 24.64
_diffrn_reflns_theta_max 24.64
_diffrn_reflns_theta_min 1.02
_exptl_absorpt_coefficient_mu 0.618
_exptl_absorpt_correction_T_max 0.8608
_exptl_absorpt_correction_T_min 0.8127
_exptl_absorpt_correction_type multi-scan
_exptl_absorpt_process_details SADABS
_exptl_crystal_colour colorless
_exptl_crystal_density_diffrn 1.197
_exptl_crystal_density_method 'not measured'
_exptl_crystal_description block
_exptl_crystal_F_000 4032
_exptl_crystal_size_max 0.35
_exptl_crystal_size_mid 0.32
_exptl_crystal_size_min 0.25
_refine_diff_density_max 1.468
_refine_diff_density_min -3.408
_refine_diff_density_rms 0.118
_refine_ls_extinction_method none
_refine_ls_goodness_of_fit_ref 1.064
_refine_ls_hydrogen_treatment mixed
_refine_ls_matrix_type full
_refine_ls_number_parameters 555
_refine_ls_number_reflns 9163
_refine_ls_number_restraints 0
_refine_ls_restrained_S_all 1.064
_refine_ls_R_factor_all 0.0935
_refine_ls_R_factor_gt 0.0687
_refine_ls_shift/su_max 0.002
_refine_ls_shift/su_mean 0.000
_refine_ls_structure_factor_coef Fsqd
_refine_ls_weighting_details 'calc w=1/[\s^2^(Fo^2^)+(0.0973P)^2^+36.4119P] where P=(Fo^2^+2Fc^2^)/3'
_refine_ls_weighting_scheme calc
_refine_ls_wR_factor_gt 0.1743
_refine_ls_wR_factor_ref 0.1838
_reflns_number_gt 6520
_reflns_number_total 9163
_reflns_threshold_expression >2sigma(I)
_cod_data_source_file c4dt01665c2.cif
_cod_data_source_block bipul1new
_cod_depositor_comments
;
The following automatic conversions were performed:

'_symmetry_cell_setting' value 'Monoclinic' changed to 'monoclinic'
according to
/usr/data/users/saulius/crontab/automatic-downloads/rss-feeds/RSC/lib/dictionaries/cif_core.dic
dictionary named 'cif_core.dic' version 2.4.2 from 2011-04-26.

Automatic conversion script
Id: cif_fix_values 2281 2013-09-26 08:29:07Z andrius 

 Adding full bibliography for 7032476--7032477.cif.
;
_cod_original_sg_symbol_H-M C2/c
_cod_database_code 7032476

loop_
_symmetry_equiv_pos_as_xyz
'x, y, z'
'-x, y, -z+1/2'
'x+1/2, y+1/2, z'
'-x+1/2, y+1/2, -z+1/2'
'-x, -y, -z'
'x, -y, z-1/2'
'-x+1/2, -y+1/2, -z'
'x+1/2, -y+1/2, z-1/2'

loop_
_atom_site_label
_atom_site_type_symbol
_atom_site_fract_x
_atom_site_fract_y
_atom_site_fract_z
_atom_site_U_iso_or_equiv
_atom_site_adp_type
_atom_site_occupancy
_atom_site_symmetry_multiplicity
_atom_site_calc_flag
_atom_site_refinement_flags
Pd1 Pd 0.75960(2) 0.71571(3) 0.906167(12) 0.03150(17) Uani 1 1 d .
P1 P 0.66510(9) 0.80693(12) 0.90031(4) 0.0355(4) Uani 1 1 d .
P2 P 0.84684(9) 0.81528(12) 0.91911(4) 0.0328(4) Uani 1 1 d .
N2 N 0.6813(3) 0.6198(4) 0.88803(14) 0.0378(13) Uani 1 1 d .
N1 N 0.6002(3) 0.7335(4) 0.90171(15) 0.0464(15) Uani 1 1 d .
N4 N 0.8436(3) 0.6214(3) 0.91615(12) 0.0275(11) Uani 1 1 d .
N3 N 0.9176(3) 0.7504(4) 0.91585(14) 0.0384(13) Uani 1 1 d .
C23 C 0.8589(3) 0.9128(5) 0.89127(18) 0.0374(16) Uani 1 1 d .
C24 C 0.8903(4) 0.8979(5) 0.86115(18) 0.0490(18) Uani 1 1 d .
H24 H 0.9091 0.8399 0.8566 0.059 Uiso 1 1 calc R
C29 C 0.8475(4) 0.8660(5) 0.96118(17) 0.0400(16) Uani 1 1 d .
C34 C 0.7960(4) 0.8484(5) 0.98304(18) 0.0492(19) Uani 1 1 d .
H34 H 0.7587 0.8112 0.9761 0.059 Uiso 1 1 calc R
C7 C 0.6011(4) 0.9184(6) 0.85091(19) 0.053(2) Uani 1 1 d .
H7 H 0.5661 0.9282 0.8662 0.063 Uiso 1 1 calc R
C6 C 0.6592(4) 0.8668(5) 0.86015(17) 0.0396(16) Uani 1 1 d .
C11 C 0.7109(4) 0.8534(5) 0.83668(18) 0.0456(18) Uani 1 1 d .
H11 H 0.7504 0.8188 0.8424 0.055 Uiso 1 1 calc R
C10 C 0.7033(4) 0.8918(6) 0.80499(19) 0.056(2) Uani 1 1 d .
H10 H 0.7383 0.8842 0.7895 0.068 Uiso 1 1 calc R
C12 C 0.6471(4) 0.8920(5) 0.93215(17) 0.0443(17) Uani 1 1 d .
C28 C 0.8341(4) 1.0006(5) 0.8987(2) 0.055(2) Uani 1 1 d .
H28 H 0.8145 1.0127 0.9193 0.066 Uiso 1 1 calc R
C9 C 0.6455(5) 0.9401(7) 0.7964(2) 0.067(2) Uani 1 1 d .
H9 H 0.6398 0.9635 0.7747 0.081 Uiso 1 1 calc R
C33 C 0.7978(5) 0.8837(6) 1.0148(2) 0.069(3) Uani 1 1 d .
H33 H 0.7625 0.8696 1.0295 0.082 Uiso 1 1 calc R
C1 C 0.6143(3) 0.6485(5) 0.89108(18) 0.0432(17) Uani 1 1 d .
C2 C 0.5595(4) 0.5844(6) 0.8827(2) 0.064(2) Uani 1 1 d .
H2 H 0.5132 0.6005 0.8858 0.077 Uiso 1 1 calc R
C5 C 0.6953(4) 0.5374(5) 0.8731(2) 0.055(2) Uani 1 1 d .
H5 H 0.7414 0.5219 0.8694 0.067 Uiso 1 1 calc R
C20 C 0.9576(5) 0.5064(6) 0.92674(19) 0.057(2) Uani 1 1 d .
H20 H 0.9969 0.4692 0.9295 0.068 Uiso 1 1 calc R
C19 C 0.8905(5) 0.4683(5) 0.92704(19) 0.058(2) Uani 1 1 d .
H19 H 0.8837 0.4051 0.9305 0.069 Uiso 1 1 calc R
C18 C 0.8355(4) 0.5267(5) 0.92217(19) 0.053(2) Uani 1 1 d .
H18 H 0.7907 0.5025 0.9229 0.064 Uiso 1 1 calc R
C22 C 0.9071(3) 0.6592(5) 0.91844(16) 0.0356(16) Uani 1 1 d .
C25 C 0.8944(4) 0.9680(6) 0.8376(2) 0.058(2) Uani 1 1 d .
H25 H 0.9144 0.9560 0.8171 0.069 Uiso 1 1 calc R
C26 C 0.8694(5) 1.0541(7) 0.8441(3) 0.080(3) Uani 1 1 d .
H26 H 0.8728 1.1014 0.8284 0.096 Uiso 1 1 calc R
C27 C 0.8389(4) 1.0703(6) 0.8747(3) 0.068(3) Uani 1 1 d .
H27 H 0.8213 1.1290 0.8793 0.081 Uiso 1 1 calc R
C30 C 0.9027(4) 0.9231(7) 0.9717(2) 0.069(3) Uani 1 1 d .
H30 H 0.9381 0.9365 0.9570 0.082 Uiso 1 1 calc R
C31 C 0.9050(5) 0.9599(8) 1.0038(2) 0.080(3) Uani 1 1 d .
H31 H 0.9421 0.9974 1.0108 0.096 Uiso 1 1 calc R
C32 C 0.8525(5) 0.9410(7) 1.0251(2) 0.070(3) Uani 1 1 d .
H32 H 0.8533 0.9666 1.0466 0.084 Uiso 1 1 calc R
C17 C 0.6641(4) 0.9862(5) 0.92786(18) 0.0489(18) Uani 1 1 d .
H17 H 0.6833 1.0059 0.9079 0.059 Uiso 1 1 calc R
C16 C 0.6524(4) 1.0497(7) 0.9533(2) 0.065(2) Uani 1 1 d .
H16 H 0.6632 1.1121 0.9504 0.077 Uiso 1 1 calc R
C15 C 0.6245(6) 1.0187(9) 0.9827(2) 0.086(4) Uani 1 1 d .
H15 H 0.6181 1.0604 1.0002 0.103 Uiso 1 1 calc R
C14 C 0.6060(5) 0.9278(8) 0.9866(2) 0.074(3) Uani 1 1 d .
H14 H 0.5846 0.9087 1.0061 0.088 Uiso 1 1 calc R
C13 C 0.6187(4) 0.8655(7) 0.9620(2) 0.062(2) Uani 1 1 d .
H13 H 0.6080 0.8032 0.9654 0.075 Uiso 1 1 calc R
C4 C 0.6449(5) 0.4773(7) 0.8635(3) 0.077(3) Uani 1 1 d .
H4 H 0.6558 0.4223 0.8526 0.092 Uiso 1 1 calc R
C8 C 0.5951(4) 0.9551(6) 0.8193(2) 0.065(2) Uani 1 1 d .
H8 H 0.5563 0.9907 0.8133 0.078 Uiso 1 1 calc R
C3 C 0.5761(5) 0.4990(6) 0.8702(3) 0.080(3) Uani 1 1 d .
H3 H 0.5412 0.4553 0.8661 0.097 Uiso 1 1 calc R
C21 C 0.9634(5) 0.5987(7) 0.92231(19) 0.067(3) Uani 1 1 d .
H21 H 1.0080 0.6237 0.9218 0.081 Uiso 1 1 calc R
Pd2 Pd 0.5000 0.39809(5) 0.7500 0.0294(2) Uani 1 2 d S
P3 P 0.59199(8) 0.30404(11) 0.75858(4) 0.0287(4) Uani 1 1 d .
N6 N 0.5805(3) 0.4935(4) 0.76362(13) 0.0387(13) Uani 1 1 d .
N5 N 0.6601(3) 0.3720(4) 0.75459(14) 0.0386(13) Uani 1 1 d .
C46 C 0.6049(3) 0.2094(4) 0.72929(16) 0.0338(14) Uani 1 1 d .
C51 C 0.6351(4) 0.2298(5) 0.69888(17) 0.0435(17) Uani 1 1 d .
H51 H 0.6517 0.2892 0.6948 0.052 Uiso 1 1 calc R
C40 C 0.5980(3) 0.2495(4) 0.79993(15) 0.0326(14) Uani 1 1 d .
C45 C 0.5470(4) 0.2654(5) 0.82305(17) 0.0442(17) Uani 1 1 d .
H45 H 0.5076 0.2996 0.8170 0.053 Uiso 1 1 calc R
C35 C 0.6471(3) 0.4606(5) 0.76209(16) 0.0361(15) Uani 1 1 d .
C36 C 0.7038(4) 0.5231(5) 0.7696(2) 0.056(2) Uani 1 1 d .
H36 H 0.7497 0.5041 0.7672 0.067 Uiso 1 1 calc R
C37 C 0.6891(5) 0.6114(6) 0.7801(2) 0.070(3) Uani 1 1 d .
H37 H 0.7251 0.6538 0.7837 0.084 Uiso 1 1 calc R
C39 C 0.5693(4) 0.5796(5) 0.7766(2) 0.053(2) Uani 1 1 d .
H39 H 0.5236 0.5989 0.7795 0.063 Uiso 1 1 calc R
C47 C 0.5806(4) 0.1201(5) 0.73509(18) 0.0427(17) Uani 1 1 d .
H47 H 0.5597 0.1059 0.7552 0.051 Uiso 1 1 calc R
C48 C 0.5875(4) 0.0523(5) 0.7107(2) 0.057(2) Uani 1 1 d .
H48 H 0.5729 -0.0080 0.7150 0.068 Uiso 1 1 calc R
C50 C 0.6404(4) 0.1615(6) 0.67461(19) 0.056(2) Uani 1 1 d .
H50 H 0.6606 0.1750 0.6542 0.067 Uiso 1 1 calc R
C44 C 0.5549(4) 0.2304(6) 0.85518(19) 0.057(2) Uani 1 1 d .
H44 H 0.5203 0.2402 0.8706 0.069 Uiso 1 1 calc R
C41 C 0.6568(4) 0.1997(6) 0.80952(19) 0.054(2) Uani 1 1 d .
H41 H 0.6916 0.1897 0.7941 0.065 Uiso 1 1 calc R
C42 C 0.6647(5) 0.1646(6) 0.8415(2) 0.066(2) Uani 1 1 d .
H42 H 0.7039 0.1301 0.8478 0.079 Uiso 1 1 calc R
C43 C 0.6127(5) 0.1818(6) 0.8644(2) 0.063(2) Uani 1 1 d .
H43 H 0.6178 0.1596 0.8863 0.076 Uiso 1 1 calc R
C49 C 0.6155(4) 0.0731(6) 0.6807(2) 0.059(2) Uani 1 1 d .
H49 H 0.6180 0.0277 0.6642 0.071 Uiso 1 1 calc R
C38 C 0.6213(5) 0.6377(5) 0.7855(2) 0.070(3) Uani 1 1 d .
H38 H 0.6117 0.6949 0.7952 0.084 Uiso 1 1 calc R

loop_
_atom_site_aniso_label
_atom_site_aniso_U_11
_atom_site_aniso_U_22
_atom_site_aniso_U_33
_atom_site_aniso_U_23
_atom_site_aniso_U_13
_atom_site_aniso_U_12
Pd1 0.0289(3) 0.0307(3) 0.0350(3) 0.0011(2) 0.0025(2) 0.0009(2)
P1 0.0270(9) 0.0389(10) 0.0408(10) 0.0007(8) 0.0038(7) 0.0031(7)
P2 0.0280(9) 0.0331(9) 0.0374(9) -0.0003(7) 0.0022(7) 0.0004(7)
N2 0.036(3) 0.025(3) 0.052(4) 0.008(3) 0.003(3) -0.003(2)
N1 0.039(3) 0.042(4) 0.059(4) 0.008(3) 0.003(3) 0.001(3)
N4 0.035(3) 0.006(2) 0.041(3) -0.004(2) 0.004(2) 0.001(2)
N3 0.030(3) 0.041(3) 0.044(3) 0.002(3) 0.003(3) -0.003(2)
C23 0.019(3) 0.039(4) 0.055(4) 0.009(3) -0.003(3) -0.006(3)
C24 0.050(4) 0.046(4) 0.051(5) 0.007(4) -0.001(4) -0.005(4)
C29 0.038(4) 0.040(4) 0.042(4) -0.006(3) 0.001(3) 0.003(3)
C34 0.066(5) 0.042(4) 0.040(4) 0.004(3) 0.005(4) -0.009(4)
C7 0.042(4) 0.060(5) 0.056(5) 0.000(4) 0.003(4) 0.015(4)
C6 0.040(4) 0.041(4) 0.038(4) -0.001(3) 0.000(3) 0.003(3)
C11 0.032(4) 0.056(5) 0.049(4) 0.001(4) 0.006(3) 0.004(3)
C10 0.051(5) 0.074(6) 0.045(5) 0.007(4) 0.007(4) 0.010(4)
C12 0.041(4) 0.050(5) 0.042(4) -0.001(3) 0.002(3) 0.013(3)
C28 0.039(4) 0.034(4) 0.091(6) 0.001(4) 0.001(4) 0.002(3)
C9 0.080(6) 0.077(6) 0.044(5) 0.011(4) -0.011(4) 0.006(5)
C33 0.090(7) 0.065(6) 0.052(5) -0.001(4) 0.021(5) -0.016(5)
C1 0.029(4) 0.044(4) 0.057(5) 0.008(3) 0.004(3) -0.016(3)
C2 0.043(5) 0.052(5) 0.098(7) -0.005(5) 0.001(4) -0.023(4)
C5 0.048(5) 0.046(5) 0.071(5) -0.003(4) -0.009(4) -0.016(4)
C20 0.073(6) 0.043(5) 0.054(5) 0.011(4) 0.017(4) 0.033(4)
C19 0.094(7) 0.021(4) 0.057(5) 0.008(3) 0.001(5) 0.010(4)
C18 0.058(5) 0.045(5) 0.057(5) -0.003(4) 0.009(4) 0.008(4)
C22 0.029(4) 0.044(4) 0.034(4) 0.002(3) 0.003(3) 0.022(3)
C25 0.067(5) 0.057(5) 0.050(5) 0.020(4) 0.004(4) -0.021(4)
C26 0.084(7) 0.063(7) 0.091(8) 0.042(6) -0.016(6) -0.032(5)
C27 0.057(5) 0.036(5) 0.111(8) 0.016(5) -0.009(5) -0.004(4)
C30 0.049(5) 0.085(7) 0.073(6) -0.018(5) 0.013(4) -0.016(5)
C31 0.066(6) 0.111(8) 0.062(6) -0.030(6) -0.008(5) -0.021(6)
C32 0.093(7) 0.070(6) 0.048(5) -0.016(4) 0.005(5) -0.010(5)
C17 0.057(5) 0.052(5) 0.037(4) 0.002(3) -0.003(3) 0.010(4)
C16 0.055(5) 0.064(6) 0.073(6) -0.016(5) -0.020(5) 0.006(4)
C15 0.106(8) 0.116(9) 0.036(5) -0.014(5) -0.002(5) 0.059(7)
C14 0.089(7) 0.081(7) 0.052(5) -0.003(5) 0.019(5) 0.038(6)
C13 0.063(5) 0.074(6) 0.050(5) 0.012(4) 0.014(4) 0.015(5)
C4 0.068(6) 0.062(6) 0.100(7) -0.019(5) -0.006(5) -0.007(5)
C8 0.056(5) 0.080(6) 0.058(5) 0.022(5) -0.004(4) 0.030(5)
C3 0.058(6) 0.053(6) 0.129(9) -0.012(6) -0.015(6) -0.020(5)
C21 0.056(5) 0.100(8) 0.045(5) 0.017(5) -0.001(4) 0.023(5)
Pd2 0.0279(4) 0.0245(4) 0.0357(4) 0.000 -0.0001(3) 0.000
P3 0.0294(9) 0.0221(8) 0.0348(9) 0.0013(7) 0.0035(7) 0.0010(6)
N6 0.035(3) 0.038(3) 0.042(3) -0.006(3) -0.009(3) 0.002(3)
N5 0.026(3) 0.039(3) 0.051(4) -0.003(3) 0.009(2) -0.004(2)
C46 0.033(3) 0.033(3) 0.036(4) 0.006(3) -0.001(3) 0.005(3)
C51 0.040(4) 0.047(4) 0.044(4) -0.004(3) 0.012(3) 0.003(3)
C40 0.035(4) 0.032(3) 0.030(3) 0.001(3) -0.003(3) 0.002(3)
C45 0.040(4) 0.048(4) 0.044(4) 0.005(3) 0.002(3) 0.007(3)
C35 0.033(4) 0.040(4) 0.035(4) -0.001(3) -0.003(3) 0.008(3)
C36 0.049(5) 0.036(4) 0.083(6) -0.004(4) 0.008(4) -0.018(4)
C37 0.054(5) 0.057(6) 0.097(7) -0.008(5) -0.013(5) -0.022(4)
C39 0.047(4) 0.022(4) 0.089(6) -0.006(4) -0.013(4) 0.001(3)
C47 0.053(4) 0.035(4) 0.041(4) 0.003(3) 0.002(3) 0.005(3)
C48 0.073(6) 0.030(4) 0.069(6) -0.004(4) 0.006(4) 0.004(4)
C50 0.059(5) 0.067(6) 0.042(4) -0.006(4) 0.009(4) 0.011(4)
C44 0.057(5) 0.075(6) 0.041(4) 0.009(4) 0.009(4) 0.007(4)
C41 0.044(4) 0.065(5) 0.053(5) 0.009(4) 0.007(4) 0.013(4)
C42 0.061(5) 0.081(6) 0.056(5) 0.024(5) -0.003(4) 0.031(5)
C43 0.074(6) 0.076(6) 0.041(5) 0.021(4) -0.008(4) 0.005(5)
C49 0.069(5) 0.044(5) 0.063(5) -0.024(4) -0.013(4) 0.021(4)
C38 0.065(6) 0.032(4) 0.111(7) -0.018(5) -0.024(5) -0.009(4)

loop_
_atom_type_symbol
_atom_type_description
_atom_type_scat_dispersion_real
_atom_type_scat_dispersion_imag
_atom_type_scat_source
C C 0.0033 0.0016 'International Tables Vol C Tables 4.2.6.8 and 6.1.1.4'
N N 0.0061 0.0033 'International Tables Vol C Tables 4.2.6.8 and 6.1.1.4'
P P 0.1023 0.0942 'International Tables Vol C Tables 4.2.6.8 and 6.1.1.4'
Pd Pd -0.9988 1.0072 'International Tables Vol C Tables 4.2.6.8 and 6.1.1.4'
H H 0.0000 0.0000 'International Tables Vol C Tables 4.2.6.8 and 6.1.1.4'

loop_
_geom_angle_atom_site_label_1
_geom_angle_atom_site_label_2
_geom_angle_atom_site_label_3
_geom_angle
_geom_angle_site_symmetry_1
_geom_angle_site_symmetry_3
N4 Pd1 N2 99.78(19) . .
N4 Pd1 P1 173.61(14) . .
N2 Pd1 P1 77.69(15) . .
N4 Pd1 P2 79.07(13) . .
N2 Pd1 P2 173.28(16) . .
P1 Pd1 P2 104.12(7) . .
N1 P1 C12 104.7(3) . .
N1 P1 C6 108.0(3) . .
C12 P1 C6 106.7(3) . .
N1 P1 Pd1 103.4(2) . .
C12 P1 Pd1 119.7(2) . .
C6 P1 Pd1 113.4(2) . .
N3 P2 C23 105.7(3) . .
N3 P2 C29 108.3(3) . .
C23 P2 C29 104.7(3) . .
N3 P2 Pd1 103.2(2) . .
C23 P2 Pd1 117.5(2) . .
C29 P2 Pd1 116.7(2) . .
C5 N2 C1 120.2(6) . .
C5 N2 Pd1 124.4(5) . .
C1 N2 Pd1 115.4(4) . .
C1 N1 P1 115.1(5) . .
C22 N4 C18 119.5(6) . .
C22 N4 Pd1 115.9(4) . .
C18 N4 Pd1 124.5(5) . .
C22 N3 P2 115.1(4) . .
C24 C23 C28 119.4(7) . .
C24 C23 P2 118.7(5) . .
C28 C23 P2 121.8(6) . .
C23 C24 C25 120.8(8) . .
C23 C24 H24 119.6 . .
C25 C24 H24 119.6 . .
C34 C29 C30 118.6(7) . .
C34 C29 P2 121.7(6) . .
C30 C29 P2 119.7(6) . .
C29 C34 C33 121.7(8) . .
C29 C34 H34 119.2 . .
C33 C34 H34 119.2 . .
C8 C7 C6 119.9(7) . .
C8 C7 H7 120.1 . .
C6 C7 H7 120.1 . .
C7 C6 C11 118.7(7) . .
C7 C6 P1 121.2(5) . .
C11 C6 P1 119.7(5) . .
C10 C11 C6 119.9(7) . .
C10 C11 H11 120.1 . .
C6 C11 H11 120.1 . .
C9 C10 C11 120.2(7) . .
C9 C10 H10 119.9 . .
C11 C10 H10 119.9 . .
C13 C12 C17 118.1(7) . .
C13 C12 P1 120.5(6) . .
C17 C12 P1 121.3(6) . .
C23 C28 C27 118.9(8) . .
C23 C28 H28 120.6 . .
C27 C28 H28 120.6 . .
C10 C9 C8 120.4(8) . .
C10 C9 H9 119.8 . .
C8 C9 H9 119.8 . .
C34 C33 C32 119.6(8) . .
C34 C33 H33 120.2 . .
C32 C33 H33 120.2 . .
N1 C1 N2 120.7(6) . .
N1 C1 C2 121.0(7) . .
N2 C1 C2 118.3(7) . .
C3 C2 C1 119.1(8) . .
C3 C2 H2 120.5 . .
C1 C2 H2 120.5 . .
C4 C5 N2 122.6(8) . .
C4 C5 H5 118.7 . .
N2 C5 H5 118.7 . .
C21 C20 C19 117.9(7) . .
C21 C20 H20 121.0 . .
C19 C20 H20 121.0 . .
C18 C19 C20 117.8(7) . .
C18 C19 H19 121.1 . .
C20 C19 H19 121.1 . .
C19 C18 N4 122.7(8) . .
C19 C18 H18 118.6 . .
N4 C18 H18 118.6 . .
N3 C22 N4 122.4(5) . .
N3 C22 C21 120.4(7) . .
N4 C22 C21 117.1(7) . .
C26 C25 C24 120.8(8) . .
C26 C25 H25 119.6 . .
C24 C25 H25 119.6 . .
C25 C26 C27 118.8(8) . .
C25 C26 H26 120.6 . .
C27 C26 H26 120.6 . .
C26 C27 C28 121.3(8) . .
C26 C27 H27 119.3 . .
C28 C27 H27 119.3 . .
C31 C30 C29 120.4(8) . .
C31 C30 H30 119.8 . .
C29 C30 H30 119.8 . .
C32 C31 C30 119.7(9) . .
C32 C31 H31 120.2 . .
C30 C31 H31 120.2 . .
C31 C32 C33 120.0(8) . .
C31 C32 H32 120.0 . .
C33 C32 H32 120.0 . .
C16 C17 C12 120.3(8) . .
C16 C17 H17 119.8 . .
C12 C17 H17 119.8 . .
C15 C16 C17 118.8(9) . .
C15 C16 H16 120.6 . .
C17 C16 H16 120.6 . .
C14 C15 C16 121.1(9) . .
C14 C15 H15 119.5 . .
C16 C15 H15 119.5 . .
C13 C14 C15 119.9(9) . .
C13 C14 H14 120.0 . .
C15 C14 H14 120.0 . .
C14 C13 C12 121.6(9) . .
C14 C13 H13 119.2 . .
C12 C13 H13 119.2 . .
C5 C4 C3 118.6(9) . .
C5 C4 H4 120.7 . .
C3 C4 H4 120.7 . .
C9 C8 C7 120.8(7) . .
C9 C8 H8 119.6 . .
C7 C8 H8 119.6 . .
C2 C3 C4 120.4(8) . .
C2 C3 H3 119.8 . .
C4 C3 H3 119.8 . .
C20 C21 C22 124.4(9) . .
C20 C21 H21 117.8 . .
C22 C21 H21 117.8 . .
N6 Pd2 N6 99.4(3) 2_656 .
N6 Pd2 P3 172.66(16) 2_656 .
N6 Pd2 P3 77.81(15) . .
N6 Pd2 P3 77.81(15) 2_656 2_656
N6 Pd2 P3 172.66(15) . 2_656
P3 Pd2 P3 105.72(9) . 2_656
N5 P3 C46 105.1(3) . .
N5 P3 C40 108.3(3) . .
C46 P3 C40 104.4(3) . .
N5 P3 Pd2 104.5(2) . .
C46 P3 Pd2 118.5(2) . .
C40 P3 Pd2 115.2(2) . .
C39 N6 C35 119.3(6) . .
C39 N6 Pd2 124.3(5) . .
C35 N6 Pd2 116.0(4) . .
C35 N5 P3 113.2(4) . .
C51 C46 C47 119.4(6) . .
C51 C46 P3 118.0(5) . .
C47 C46 P3 122.4(5) . .
C50 C51 C46 119.9(7) . .
C50 C51 H51 120.0 . .
C46 C51 H51 120.0 . .
C41 C40 C45 119.4(6) . .
C41 C40 P3 120.2(5) . .
C45 C40 P3 120.1(5) . .
C44 C45 C40 119.7(7) . .
C44 C45 H45 120.1 . .
C40 C45 H45 120.1 . .
N5 C35 N6 121.5(6) . .
N5 C35 C36 120.0(6) . .
N6 C35 C36 118.5(6) . .
C37 C36 C35 118.9(7) . .
C37 C36 H36 120.6 . .
C35 C36 H36 120.6 . .
C36 C37 C38 120.5(8) . .
C36 C37 H37 119.8 . .
C38 C37 H37 119.8 . .
C38 C39 N6 122.9(7) . .
C38 C39 H39 118.5 . .
N6 C39 H39 118.5 . .
C48 C47 C46 119.7(7) . .
C48 C47 H47 120.1 . .
C46 C47 H47 120.1 . .
C49 C48 C47 120.6(7) . .
C49 C48 H48 119.7 . .
C47 C48 H48 119.7 . .
C49 C50 C51 119.9(7) . .
C49 C50 H50 120.0 . .
C51 C50 H50 120.0 . .
C43 C44 C45 120.5(7) . .
C43 C44 H44 119.7 . .
C45 C44 H44 119.7 . .
C42 C41 C40 120.9(7) . .
C42 C41 H41 119.6 . .
C40 C41 H41 119.6 . .
C41 C42 C43 118.7(7) . .
C41 C42 H42 120.7 . .
C43 C42 H42 120.7 . .
C44 C43 C42 120.8(7) . .
C44 C43 H43 119.6 . .
C42 C43 H43 119.6 . .
C48 C49 C50 120.3(7) . .
C48 C49 H49 119.8 . .
C50 C49 H49 119.8 . .
C39 C38 C37 119.0(8) . .
C39 C38 H38 120.5 . .
C37 C38 H38 120.5 . .

loop_
_geom_bond_atom_site_label_1
_geom_bond_atom_site_label_2
_geom_bond_distance
_geom_bond_site_symmetry_2
Pd1 N4 2.136(5) .
Pd1 N2 2.150(5) .
Pd1 P1 2.2466(18) .
Pd1 P2 2.2529(18) .
P1 N1 1.637(6) .
P1 C12 1.803(7) .
P1 C6 1.817(7) .
P2 N3 1.657(6) .
P2 C23 1.808(7) .
P2 C29 1.827(7) .
N2 C5 1.357(9) .
N2 C1 1.361(8) .
N1 C1 1.326(9) .
N4 C22 1.336(8) .
N4 C18 1.394(9) .
N3 C22 1.333(9) .
C23 C24 1.375(10) .
C23 C28 1.387(10) .
C24 C25 1.381(10) .
C24 H24 0.9300 .
C29 C34 1.360(10) .
C29 C30 1.394(10) .
C34 C33 1.363(11) .
C34 H34 0.9300 .
C7 C8 1.366(10) .
C7 C6 1.382(10) .
C7 H7 0.9300 .
C6 C11 1.396(9) .
C11 C10 1.380(10) .
C11 H11 0.9300 .
C10 C9 1.346(11) .
C10 H10 0.9300 .
C12 C13 1.377(10) .
C12 C17 1.407(10) .
C28 C27 1.389(11) .
C28 H28 0.9300 .
C9 C8 1.365(11) .
C9 H9 0.9300 .
C33 C32 1.388(12) .
C33 H33 0.9300 .
C1 C2 1.431(10) .
C2 C3 1.369(12) .
C2 H2 0.9300 .
C5 C4 1.346(11) .
C5 H5 0.9300 .
C20 C21 1.345(12) .
C20 C19 1.401(12) .
C20 H20 0.9300 .
C19 C18 1.358(11) .
C19 H19 0.9300 .
C18 H18 0.9300 .
C22 C21 1.392(10) .
C25 C26 1.357(13) .
C25 H25 0.9300 .
C26 C27 1.385(13) .
C26 H26 0.9300 .
C27 H27 0.9300 .
C30 C31 1.384(12) .
C30 H30 0.9300 .
C31 C32 1.365(12) .
C31 H31 0.9300 .
C32 H32 0.9300 .
C17 C16 1.386(11) .
C17 H17 0.9300 .
C16 C15 1.378(13) .
C16 H16 0.9300 .
C15 C14 1.368(14) .
C15 H15 0.9300 .
C14 C13 1.355(12) .
C14 H14 0.9300 .
C13 H13 0.9300 .
C4 C3 1.389(13) .
C4 H4 0.9300 .
C8 H8 0.9300 .
C3 H3 0.9300 .
C21 H21 0.9300 .
Pd2 N6 2.126(5) 2_656
Pd2 N6 2.126(5) .
Pd2 P3 2.2438(16) .
Pd2 P3 2.2438(16) 2_656
P3 N5 1.644(5) .
P3 C46 1.816(7) .
P3 C40 1.824(6) .
N6 C39 1.363(8) .
N6 C35 1.367(8) .
N5 C35 1.335(8) .
C46 C51 1.388(9) .
C46 C47 1.390(9) .
C51 C50 1.384(10) .
C51 H51 0.9300 .
C40 C41 1.382(9) .
C40 C45 1.382(9) .
C45 C44 1.379(10) .
C45 H45 0.9300 .
C35 C36 1.437(9) .
C36 C37 1.371(11) .
C36 H36 0.9300 .
C37 C38 1.378(12) .
C37 H37 0.9300 .
C39 C38 1.342(10) .
C39 H39 0.9300 .
C47 C48 1.384(10) .
C47 H47 0.9300 .
C48 C49 1.358(11) .
C48 H48 0.9300 .
C50 C49 1.383(12) .
C50 H50 0.9300 .
C44 C43 1.354(11) .
C44 H44 0.9300 .
C41 C42 1.375(10) .
C41 H41 0.9300 .
C42 C43 1.392(11) .
C42 H42 0.9300 .
C43 H43 0.9300 .
C49 H49 0.9300 .
C38 H38 0.9300 .

loop_
_geom_torsion_atom_site_label_1
_geom_torsion_atom_site_label_2
_geom_torsion_atom_site_label_3
_geom_torsion_atom_site_label_4
_geom_torsion
_geom_torsion_site_symmetry_1
N4 Pd1 P1 N1 -45.1(13) .
N2 Pd1 P1 N1 22.2(3) .
P2 Pd1 P1 N1 -164.4(2) .
N4 Pd1 P1 C12 70.7(13) .
N2 Pd1 P1 C12 138.1(3) .
P2 Pd1 P1 C12 -48.6(3) .
N4 Pd1 P1 C6 -161.8(12) .
N2 Pd1 P1 C6 -94.5(3) .
P2 Pd1 P1 C6 78.9(3) .
N4 Pd1 P2 N3 16.5(2) .
N2 Pd1 P2 N3 -64.3(13) .
P1 Pd1 P2 N3 -169.2(2) .
N4 Pd1 P2 C23 132.3(3) .
N2 Pd1 P2 C23 51.5(13) .
P1 Pd1 P2 C23 -53.4(3) .
N4 Pd1 P2 C29 -102.1(3) .
N2 Pd1 P2 C29 177.1(13) .
P1 Pd1 P2 C29 72.2(3) .
N4 Pd1 N2 C5 -26.6(6) .
P1 Pd1 N2 C5 159.4(6) .
P2 Pd1 N2 C5 53.0(16) .
N4 Pd1 N2 C1 156.1(5) .
P1 Pd1 N2 C1 -17.9(4) .
P2 Pd1 N2 C1 -124.3(12) .
C12 P1 N1 C1 -154.3(5) .
C6 P1 N1 C1 92.3(6) .
Pd1 P1 N1 C1 -28.2(6) .
N2 Pd1 N4 C22 160.9(4) .
P1 Pd1 N4 C22 -132.9(11) .
P2 Pd1 N4 C22 -12.4(4) .
N2 Pd1 N4 C18 -23.0(5) .
P1 Pd1 N4 C18 43.2(15) .
P2 Pd1 N4 C18 163.8(5) .
C23 P2 N3 C22 -145.7(5) .
C29 P2 N3 C22 102.6(5) .
Pd1 P2 N3 C22 -21.7(5) .
N3 P2 C23 C24 37.7(6) .
C29 P2 C23 C24 151.9(5) .
Pd1 P2 C23 C24 -76.8(5) .
N3 P2 C23 C28 -145.8(6) .
C29 P2 C23 C28 -31.6(6) .
Pd1 P2 C23 C28 99.8(6) .
C28 C23 C24 C25 -3.2(11) .
P2 C23 C24 C25 173.4(6) .
N3 P2 C29 C34 -119.1(6) .
C23 P2 C29 C34 128.5(6) .
Pd1 P2 C29 C34 -3.3(7) .
N3 P2 C29 C30 59.7(7) .
C23 P2 C29 C30 -52.7(7) .
Pd1 P2 C29 C30 175.5(6) .
C30 C29 C34 C33 -1.0(12) .
P2 C29 C34 C33 177.8(7) .
C8 C7 C6 C11 0.0(12) .
C8 C7 C6 P1 -173.6(7) .
N1 P1 C6 C7 59.5(7) .
C12 P1 C6 C7 -52.6(7) .
Pd1 P1 C6 C7 173.5(5) .
N1 P1 C6 C11 -114.1(6) .
C12 P1 C6 C11 133.9(6) .
Pd1 P1 C6 C11 -0.1(7) .
C7 C6 C11 C10 0.2(11) .
P1 C6 C11 C10 173.9(6) .
C6 C11 C10 C9 -1.6(12) .
N1 P1 C12 C13 37.9(7) .
C6 P1 C12 C13 152.2(6) .
Pd1 P1 C12 C13 -77.3(7) .
N1 P1 C12 C17 -144.8(6) .
C6 P1 C12 C17 -30.5(7) .
Pd1 P1 C12 C17 100.0(6) .
C24 C23 C28 C27 2.9(11) .
P2 C23 C28 C27 -173.6(6) .
C11 C10 C9 C8 2.8(14) .
C29 C34 C33 C32 1.5(13) .
P1 N1 C1 N2 16.6(9) .
P1 N1 C1 C2 -163.9(6) .
C5 N2 C1 N1 -171.5(7) .
Pd1 N2 C1 N1 5.9(9) .
C5 N2 C1 C2 8.9(10) .
Pd1 N2 C1 C2 -173.7(5) .
N1 C1 C2 C3 176.5(8) .
N2 C1 C2 C3 -3.9(12) .
C1 N2 C5 C4 -6.0(12) .
Pd1 N2 C5 C4 176.8(7) .
C21 C20 C19 C18 1.3(12) .
C20 C19 C18 N4 1.6(12) .
C22 N4 C18 C19 -6.8(10) .
Pd1 N4 C18 C19 177.2(6) .
P2 N3 C22 N4 14.5(8) .
P2 N3 C22 C21 -168.2(5) .
C18 N4 C22 N3 -174.1(6) .
Pd1 N4 C22 N3 2.3(8) .
C18 N4 C22 C21 8.5(9) .
Pd1 N4 C22 C21 -175.1(5) .
C23 C24 C25 C26 2.2(12) .
C24 C25 C26 C27 -0.9(14) .
C25 C26 C27 C28 0.6(14) .
C23 C28 C27 C26 -1.6(12) .
C34 C29 C30 C31 0.7(13) .
P2 C29 C30 C31 -178.1(8) .
C29 C30 C31 C32 -0.8(16) .
C30 C31 C32 C33 1.2(16) .
C34 C33 C32 C31 -1.5(15) .
C13 C12 C17 C16 0.1(11) .
P1 C12 C17 C16 -177.3(6) .
C12 C17 C16 C15 0.6(12) .
C17 C16 C15 C14 -2.5(14) .
C16 C15 C14 C13 3.8(15) .
C15 C14 C13 C12 -3.2(14) .
C17 C12 C13 C14 1.3(12) .
P1 C12 C13 C14 178.6(7) .
N2 C5 C4 C3 -2.3(14) .
C10 C9 C8 C7 -2.5(15) .
C6 C7 C8 C9 1.1(14) .
C1 C2 C3 C4 -4.2(15) .
C5 C4 C3 C2 7.4(16) .
C19 C20 C21 C22 0.9(12) .
N3 C22 C21 C20 176.6(7) .
N4 C22 C21 C20 -5.9(11) .
N6 Pd2 P3 N5 47.3(12) 2_656
N6 Pd2 P3 N5 -21.4(3) .
P3 Pd2 P3 N5 165.2(2) 2_656
N6 Pd2 P3 C46 -69.2(12) 2_656
N6 Pd2 P3 C46 -138.0(3) .
P3 Pd2 P3 C46 48.7(2) 2_656
N6 Pd2 P3 C40 166.0(12) 2_656
N6 Pd2 P3 C40 97.3(3) .
P3 Pd2 P3 C40 -76.1(2) 2_656
N6 Pd2 N6 C39 30.1(5) 2_656
P3 Pd2 N6 C39 -156.8(6) .
P3 Pd2 N6 C39 -37.3(16) 2_656
N6 Pd2 N6 C35 -156.8(5) 2_656
P3 Pd2 N6 C35 16.3(4) .
P3 Pd2 N6 C35 135.8(10) 2_656
C46 P3 N5 C35 152.7(5) .
C40 P3 N5 C35 -96.2(5) .
Pd2 P3 N5 C35 27.1(5) .
N5 P3 C46 C51 -36.5(6) .
C40 P3 C46 C51 -150.4(5) .
Pd2 P3 C46 C51 79.7(5) .
N5 P3 C46 C47 149.1(6) .
C40 P3 C46 C47 35.1(6) .
Pd2 P3 C46 C47 -94.7(6) .
C47 C46 C51 C50 0.3(10) .
P3 C46 C51 C50 -174.3(6) .
N5 P3 C40 C41 -55.3(6) .
C46 P3 C40 C41 56.3(6) .
Pd2 P3 C40 C41 -171.8(5) .
N5 P3 C40 C45 118.2(6) .
C46 P3 C40 C45 -130.1(6) .
Pd2 P3 C40 C45 1.7(6) .
C41 C40 C45 C44 -0.9(11) .
P3 C40 C45 C44 -174.5(6) .
P3 N5 C35 N6 -16.9(8) .
P3 N5 C35 C36 161.7(5) .
C39 N6 C35 N5 169.3(6) .
Pd2 N6 C35 N5 -4.2(8) .
C39 N6 C35 C36 -9.3(10) .
Pd2 N6 C35 C36 177.2(5) .
N5 C35 C36 C37 -174.2(8) .
N6 C35 C36 C37 4.4(11) .
C35 C36 C37 C38 4.0(14) .
C35 N6 C39 C38 5.9(12) .
Pd2 N6 C39 C38 178.8(7) .
C51 C46 C47 C48 0.9(10) .
P3 C46 C47 C48 175.3(6) .
C46 C47 C48 C49 -2.5(12) .
C46 C51 C50 C49 0.1(11) .
C40 C45 C44 C43 1.1(13) .
C45 C40 C41 C42 1.1(12) .
P3 C40 C41 C42 174.6(7) .
C40 C41 C42 C43 -1.2(14) .
C45 C44 C43 C42 -1.3(14) .
C41 C42 C43 C44 1.3(14) .
C47 C48 C49 C50 2.9(13) .
C51 C50 C49 C48 -1.7(12) .
N6 C39 C38 C37 2.6(14) .
C36 C37 C38 C39 -7.6(15) .
